data_1503947
loop_
_publ_author_name
'Wang, Kung K.'
'Wang, Yu-Hsuan'
'Yang, Hua'
'Akhmedov, Novruz G.'
'Petersen, Jeffrey L.'

_publ_section_title
;
 Synthesis of a C(56)H(40) hydrocarbon bearing a 54-carbon framework of
 C(60).
;
_journal_issue 12
_journal_name_full 'Organic letters'
_journal_page_first 2527
_journal_page_last 2530
_journal_paper_doi 10.1021/ol900749a
_journal_volume 11
_journal_year 2009
_chemical_formula_sum 'C40 H28 O3'
_chemical_formula_weight 556.62
_chemical_name_systematic
; 
 ? 
;
_space_group_IT_number 14
_symmetry_cell_setting monoclinic
_symmetry_space_group_name_Hall '-P 2yn'
_symmetry_space_group_name_H-M 'P 1 21/n 1'
_atom_sites_solution_hydrogens geom
_atom_sites_solution_primary direct
_atom_sites_solution_secondary difmap
_audit_creation_method SHELXL-97
_cell_angle_alpha 90.00
_cell_angle_beta 96.073(2)
_cell_angle_gamma 90.00
_cell_formula_units_Z 4
_cell_length_a 14.3259(12)
_cell_length_b 10.8416(9)
_cell_length_c 18.3401(15)
_cell_measurement_reflns_used 6042
_cell_measurement_temperature 295(2)
_cell_measurement_theta_max 27.40
_cell_measurement_theta_min 2.23
_cell_volume 2832.5(4)
_computing_structure_refinement 'SHELXL-97 (Sheldrick, 1997)'
_computing_structure_solution 'SHELXS-97 (Sheldrick, 1990)'
_diffrn_ambient_temperature 295(2)
_diffrn_measured_fraction_theta_full 0.976
_diffrn_measured_fraction_theta_max 0.976
_diffrn_radiation_monochromator graphite
_diffrn_radiation_source 'fine-focus sealed tube'
_diffrn_radiation_type MoK\a
_diffrn_radiation_wavelength 0.71073
_diffrn_reflns_av_R_equivalents 0.0814
_diffrn_reflns_av_sigmaI/netI 0.1119
_diffrn_reflns_limit_h_max 18
_diffrn_reflns_limit_h_min -17
_diffrn_reflns_limit_k_max 14
_diffrn_reflns_limit_k_min -13
_diffrn_reflns_limit_l_max 23
_diffrn_reflns_limit_l_min -23
_diffrn_reflns_number 19114
_diffrn_reflns_theta_full 27.55
_diffrn_reflns_theta_max 27.55
_diffrn_reflns_theta_min 2.19
_diffrn_standards_decay_% none
_exptl_absorpt_coefficient_mu 0.081
_exptl_absorpt_correction_type semi-empirical
_exptl_absorpt_process_details SADABS
_exptl_crystal_colour colorless
_exptl_crystal_density_diffrn 1.305
_exptl_crystal_density_method 'not measured'
_exptl_crystal_F_000 1168
_exptl_crystal_size_max 0.40
_exptl_crystal_size_mid 0.36
_exptl_crystal_size_min 0.07
_refine_diff_density_max 0.288
_refine_diff_density_min -0.233
_refine_diff_density_rms 0.051
_refine_ls_extinction_coef 0.018(3)
_refine_ls_extinction_expression Fc^*^=kFc[1+0.001xFc^2^\l^3^/sin(2\q)]^-1/4^
_refine_ls_extinction_method SHELXL
_refine_ls_goodness_of_fit_ref 1.009
_refine_ls_hydrogen_treatment riding
_refine_ls_matrix_type full
_refine_ls_number_parameters 391
_refine_ls_number_reflns 6383
_refine_ls_number_restraints 0
_refine_ls_restrained_S_all 1.009
_refine_ls_R_factor_all 0.1098
_refine_ls_R_factor_gt 0.0597
_refine_ls_shift/su_max 0.000
_refine_ls_shift/su_mean 0.000
_refine_ls_structure_factor_coef Fsqd
_refine_ls_weighting_details 'calc w=1/[\s^2^(Fo^2^)+(0.0807P)^2^+0.0000P] where P=(Fo^2^+2Fc^2^)/3'
_refine_ls_weighting_scheme calc
_refine_ls_wR_factor_gt 0.1495
_refine_ls_wR_factor_ref 0.1777
_reflns_number_gt 3702
_reflns_number_total 6383
_reflns_threshold_expression >2sigma(I)
_cod_data_source_file ol900749a_si_004.cif
_cod_data_source_block hy24ccd
_cod_original_sg_symbol_H-M P21/n
_cod_database_code 1503947

loop_
_symmetry_equiv_pos_as_xyz
'x, y, z'
'-x+1/2, y+1/2, -z+1/2'
'-x, -y, -z'
'x-1/2, -y-1/2, z-1/2'

loop_
_atom_site_label
_atom_site_type_symbol
_atom_site_fract_x
_atom_site_fract_y
_atom_site_fract_z
_atom_site_U_iso_or_equiv
_atom_site_adp_type
_atom_site_occupancy
_atom_site_symmetry_multiplicity
_atom_site_calc_flag
_atom_site_refinement_flags
O1 O 0.75814(11) 0.06858(16) 0.08544(9) 0.0558(5) Uani 1 1 d .
O2 O 0.53188(11) 0.3418(2) 0.11277(9) 0.0723(6) Uani 1 1 d .
O3 O 1.04126(12) 0.20676(19) 0.07203(8) 0.0626(5) Uani 1 1 d .
C1 C 0.68874(17) 0.1532(2) 0.10237(14) 0.0566(7) Uani 1 1 d .
H1A H 0.6660 0.1320 0.1487 0.068 Uiso 1 1 calc R
H1B H 0.6361 0.1525 0.0644 0.068 Uiso 1 1 calc R
C2 C 0.73553(14) 0.2815(2) 0.10718(11) 0.0415(5) Uani 1 1 d .
H2 H 0.7259 0.3209 0.0589 0.050 Uiso 1 1 calc R
C3 C 0.69503(14) 0.3650(2) 0.16324(10) 0.0397(5) Uani 1 1 d .
C4 C 0.58999(15) 0.3442(2) 0.16570(12) 0.0475(6) Uani 1 1 d .
C5 C 0.57265(15) 0.3308(2) 0.24271(12) 0.0457(6) Uani 1 1 d .
C6 C 0.48708(16) 0.3239(3) 0.27077(14) 0.0590(7) Uani 1 1 d .
H6 H 0.4313 0.3288 0.2399 0.071 Uiso 1 1 calc R
C7 C 0.48579(18) 0.3098(3) 0.34453(15) 0.0664(8) Uani 1 1 d .
H7 H 0.4290 0.3099 0.3648 0.080 Uiso 1 1 calc R
C8 C 0.56976(18) 0.2953(3) 0.38941(14) 0.0556(7) Uani 1 1 d .
H8 H 0.5679 0.2816 0.4393 0.067 Uiso 1 1 calc R
C9 C 0.65512(16) 0.3008(2) 0.36193(12) 0.0446(6) Uani 1 1 d .
H9 H 0.7102 0.2891 0.3929 0.054 Uiso 1 1 calc R
C10 C 0.65910(14) 0.3238(2) 0.28718(11) 0.0377(5) Uani 1 1 d .
C11 C 0.73766(14) 0.3375(2) 0.24173(10) 0.0348(5) Uani 1 1 d .
C12 C 0.83100(13) 0.32238(19) 0.25589(10) 0.0335(5) Uani 1 1 d .
C13 C 0.89443(13) 0.3101(2) 0.19279(10) 0.0343(5) Uani 1 1 d .
C14 C 0.84178(14) 0.2482(2) 0.12423(10) 0.0379(5) Uani 1 1 d .
H14 H 0.8739 0.2704 0.0815 0.045 Uiso 1 1 calc R
C15 C 0.83984(16) 0.1082(2) 0.12993(13) 0.0496(6) Uani 1 1 d .
H15A H 0.8956 0.0729 0.1126 0.060 Uiso 1 1 calc R
H15B H 0.8371 0.0830 0.1804 0.060 Uiso 1 1 calc R
C16 C 0.89069(13) 0.29439(19) 0.32516(10) 0.0341(5) Uani 1 1 d .
C17 C 0.88484(15) 0.3193(2) 0.39854(10) 0.0417(5) Uani 1 1 d .
H17 H 0.8365 0.3676 0.4132 0.050 Uiso 1 1 calc R
C18 C 0.95413(16) 0.2694(2) 0.45047(11) 0.0459(6) Uani 1 1 d .
H18 H 0.9497 0.2844 0.4999 0.055 Uiso 1 1 calc R
C19 C 1.02768(15) 0.2000(2) 0.43159(11) 0.0436(6) Uani 1 1 d .
H19 H 1.0692 0.1647 0.4681 0.052 Uiso 1 1 calc R
C20 C 1.04100(13) 0.1814(2) 0.35731(10) 0.0357(5) Uani 1 1 d .
C21 C 1.11975(13) 0.1227(2) 0.32973(11) 0.0383(5) Uani 1 1 d .
C22 C 1.12383(14) 0.1214(2) 0.25529(11) 0.0408(5) Uani 1 1 d .
C23 C 1.19557(15) 0.0682(2) 0.21133(12) 0.0459(6) Uani 1 1 d .
C24 C 1.27639(18) 0.0012(3) 0.23051(14) 0.0605(7) Uani 1 1 d .
H24 H 1.2952 -0.0170 0.2794 0.073 Uiso 1 1 calc R
C25 C 1.3289(2) -0.0385(3) 0.17594(16) 0.0742(9) Uani 1 1 d .
H25 H 1.3837 -0.0829 0.1889 0.089 Uiso 1 1 calc R
C26 C 1.3026(2) -0.0141(3) 0.10265(16) 0.0749(9) Uani 1 1 d .
H26 H 1.3395 -0.0416 0.0672 0.090 Uiso 1 1 calc R
C27 C 1.22114(18) 0.0516(3) 0.08230(14) 0.0617(7) Uani 1 1 d .
H27 H 1.2017 0.0672 0.0332 0.074 Uiso 1 1 calc R
C28 C 1.16939(15) 0.0936(2) 0.13683(12) 0.0484(6) Uani 1 1 d .
C29 C 1.08114(15) 0.1656(2) 0.12872(11) 0.0461(6) Uani 1 1 d .
C30 C 1.05268(14) 0.1786(2) 0.20426(11) 0.0391(5) Uani 1 1 d .
C31 C 0.97587(13) 0.2323(2) 0.22924(10) 0.0345(5) Uani 1 1 d .
C32 C 0.97066(13) 0.2320(2) 0.30561(10) 0.0342(5) Uani 1 1 d .
C33 C 0.70161(19) 0.5035(2) 0.14400(13) 0.0554(7) Uani 1 1 d .
H33A H 0.6617 0.5204 0.0997 0.083 Uiso 1 1 calc R
H33B H 0.7653 0.5237 0.1371 0.083 Uiso 1 1 calc R
H33C H 0.6819 0.5522 0.1833 0.083 Uiso 1 1 calc R
C34 C 0.93863(17) 0.4353(2) 0.17384(13) 0.0501(6) Uani 1 1 d .
H34A H 0.9642 0.4753 0.2182 0.075 Uiso 1 1 calc R
H34B H 0.8913 0.4869 0.1486 0.075 Uiso 1 1 calc R
H34C H 0.9877 0.4212 0.1430 0.075 Uiso 1 1 calc R
C35 C 1.19698(14) 0.0702(2) 0.38210(11) 0.0402(5) Uani 1 1 d .
C36 C 1.27801(15) 0.1370(3) 0.40026(13) 0.0533(6) Uani 1 1 d .
H36 H 1.2826 0.2170 0.3826 0.064 Uiso 1 1 calc R
C37 C 1.35244(16) 0.0866(3) 0.44442(14) 0.0595(7) Uani 1 1 d .
H37 H 1.4069 0.1325 0.4559 0.071 Uiso 1 1 calc R
C38 C 1.34654(17) -0.0296(3) 0.47109(13) 0.0584(7) Uani 1 1 d .
H38 H 1.3974 -0.0641 0.4997 0.070 Uiso 1 1 calc R
C39 C 1.26519(19) -0.0960(3) 0.45574(14) 0.0653(8) Uani 1 1 d .
H39 H 1.2604 -0.1748 0.4752 0.078 Uiso 1 1 calc R
C40 C 1.19012(17) -0.0461(2) 0.41133(13) 0.0547(7) Uani 1 1 d .
H40 H 1.1351 -0.0913 0.4013 0.066 Uiso 1 1 calc R

loop_
_atom_site_aniso_label
_atom_site_aniso_U_11
_atom_site_aniso_U_22
_atom_site_aniso_U_33
_atom_site_aniso_U_23
_atom_site_aniso_U_13
_atom_site_aniso_U_12
O1 0.0477(10) 0.0545(11) 0.0626(10) -0.0168(8) -0.0062(8) 0.0020(8)
O2 0.0426(9) 0.1213(18) 0.0497(10) -0.0066(10) -0.0115(7) 0.0181(10)
O3 0.0566(10) 0.0934(15) 0.0387(8) 0.0123(9) 0.0086(7) 0.0185(10)
C1 0.0447(14) 0.0588(17) 0.0648(16) -0.0176(13) -0.0010(11) 0.0014(12)
C2 0.0374(11) 0.0545(15) 0.0311(10) 0.0003(10) -0.0029(8) 0.0076(10)
C3 0.0361(11) 0.0492(14) 0.0330(10) 0.0029(9) -0.0009(8) 0.0100(10)
C4 0.0377(12) 0.0620(16) 0.0414(12) 0.0006(11) -0.0030(9) 0.0127(11)
C5 0.0357(12) 0.0574(15) 0.0433(12) 0.0013(11) 0.0014(9) 0.0064(11)
C6 0.0329(12) 0.086(2) 0.0572(15) 0.0109(14) 0.0021(10) 0.0026(13)
C7 0.0433(14) 0.092(2) 0.0670(17) 0.0152(16) 0.0185(11) 0.0008(15)
C8 0.0524(15) 0.0671(18) 0.0490(13) 0.0111(12) 0.0127(11) -0.0033(13)
C9 0.0419(12) 0.0487(14) 0.0429(12) 0.0047(10) 0.0026(9) 0.0012(11)
C10 0.0372(11) 0.0378(12) 0.0378(11) 0.0014(9) 0.0024(8) 0.0022(10)
C11 0.0358(11) 0.0373(12) 0.0306(10) 0.0012(9) 0.0005(8) 0.0031(9)
C12 0.0354(11) 0.0348(11) 0.0297(10) 0.0006(9) 0.0014(8) 0.0030(9)
C13 0.0335(10) 0.0385(12) 0.0307(10) 0.0038(9) 0.0029(8) 0.0022(9)
C14 0.0377(11) 0.0454(13) 0.0304(10) 0.0032(9) 0.0031(8) 0.0049(10)
C15 0.0443(13) 0.0482(15) 0.0537(14) -0.0062(11) -0.0072(10) 0.0050(11)
C16 0.0301(10) 0.0383(12) 0.0331(10) -0.0005(9) -0.0003(8) -0.0014(9)
C17 0.0371(11) 0.0531(14) 0.0339(11) -0.0066(10) 0.0000(8) 0.0060(10)
C18 0.0407(12) 0.0662(16) 0.0298(10) -0.0048(10) -0.0011(8) 0.0030(11)
C19 0.0358(11) 0.0620(16) 0.0314(11) 0.0048(10) -0.0045(8) 0.0007(11)
C20 0.0302(10) 0.0438(13) 0.0320(10) 0.0024(9) -0.0020(8) -0.0025(9)
C21 0.0294(10) 0.0465(13) 0.0380(11) 0.0039(10) -0.0006(8) -0.0003(10)
C22 0.0310(10) 0.0498(14) 0.0411(11) 0.0012(10) 0.0020(8) 0.0025(10)
C23 0.0376(12) 0.0530(15) 0.0470(12) -0.0026(11) 0.0044(9) 0.0067(11)
C24 0.0511(15) 0.0730(19) 0.0563(15) -0.0025(14) 0.0015(11) 0.0221(14)
C25 0.0589(17) 0.090(2) 0.0740(19) -0.0108(17) 0.0074(14) 0.0341(16)
C26 0.0672(18) 0.095(2) 0.0658(18) -0.0122(16) 0.0210(14) 0.0292(17)
C27 0.0561(15) 0.081(2) 0.0502(14) -0.0021(14) 0.0140(11) 0.0166(15)
C28 0.0418(13) 0.0574(16) 0.0469(13) -0.0026(11) 0.0084(10) 0.0083(12)
C29 0.0410(12) 0.0595(16) 0.0381(11) 0.0017(11) 0.0062(9) 0.0049(11)
C30 0.0345(11) 0.0492(14) 0.0334(10) 0.0029(10) 0.0028(8) 0.0018(10)
C31 0.0278(10) 0.0432(13) 0.0318(10) 0.0037(9) 0.0002(7) -0.0008(9)
C32 0.0291(10) 0.0391(12) 0.0340(10) 0.0008(9) 0.0017(8) -0.0028(9)
C33 0.0654(16) 0.0504(15) 0.0497(13) 0.0103(12) 0.0034(11) 0.0175(13)
C34 0.0525(14) 0.0468(15) 0.0509(13) 0.0076(11) 0.0052(10) -0.0031(12)
C35 0.0317(11) 0.0502(14) 0.0377(11) 0.0028(10) -0.0015(8) 0.0053(10)
C36 0.0376(12) 0.0587(16) 0.0615(15) 0.0106(12) -0.0051(10) -0.0025(12)
C37 0.0345(13) 0.078(2) 0.0635(15) 0.0001(14) -0.0072(11) 0.0015(13)
C38 0.0431(14) 0.076(2) 0.0528(14) 0.0054(13) -0.0097(11) 0.0172(13)
C39 0.0676(18) 0.0618(18) 0.0631(16) 0.0134(14) -0.0089(13) 0.0099(15)
C40 0.0450(14) 0.0577(17) 0.0589(15) 0.0078(13) -0.0055(11) -0.0033(12)

loop_
_atom_type_symbol
_atom_type_description
_atom_type_scat_dispersion_real
_atom_type_scat_dispersion_imag
_atom_type_scat_source
C C 0.0033 0.0016 'International Tables Vol C Tables 4.2.6.8 and 6.1.1.4'
H H 0.0000 0.0000 'International Tables Vol C Tables 4.2.6.8 and 6.1.1.4'
O O 0.0106 0.0060 'International Tables Vol C Tables 4.2.6.8 and 6.1.1.4'

loop_
_geom_angle_atom_site_label_1
_geom_angle_atom_site_label_2
_geom_angle_atom_site_label_3
_geom_angle
C1 O1 C15 103.51(17)
O1 C1 C2 106.66(19)
C3 C2 C1 112.2(2)
C3 C2 C14 115.63(15)
C1 C2 C14 102.21(18)
C4 C3 C2 112.19(18)
C4 C3 C11 103.86(17)
C2 C3 C11 112.00(17)
C4 C3 C33 103.53(18)
C2 C3 C33 112.6(2)
C11 C3 C33 112.02(18)
O2 C4 C5 126.7(2)
O2 C4 C3 125.1(2)
C5 C4 C3 108.12(16)
C6 C5 C10 122.8(2)
C6 C5 C4 127.71(19)
C10 C5 C4 109.5(2)
C7 C6 C5 118.8(2)
C6 C7 C8 119.8(2)
C9 C8 C7 121.7(2)
C8 C9 C10 119.8(2)
C9 C10 C5 116.8(2)
C9 C10 C11 133.06(18)
C5 C10 C11 110.06(18)
C12 C11 C10 132.85(18)
C12 C11 C3 119.62(18)
C10 C11 C3 107.34(16)
C11 C12 C16 131.33(19)
C11 C12 C13 121.03(16)
C16 C12 C13 106.92(16)
C31 C13 C14 113.45(17)
C31 C13 C12 101.57(15)
C14 C13 C12 111.68(16)
C31 C13 C34 105.59(16)
C14 C13 C34 111.85(16)
C12 C13 C34 112.15(18)
C15 C14 C13 112.78(16)
C15 C14 C2 102.67(18)
C13 C14 C2 116.27(17)
O1 C15 C14 106.40(17)
C17 C16 C32 118.41(17)
C17 C16 C12 134.68(19)
C32 C16 C12 106.87(17)
C16 C17 C18 118.1(2)
C19 C18 C17 123.12(19)
C18 C19 C20 120.62(18)
C19 C20 C32 115.56(19)
C19 C20 C21 126.61(17)
C32 C20 C21 117.76(18)
C22 C21 C20 118.25(17)
C22 C21 C35 121.82(19)
C20 C21 C35 119.86(18)
C21 C22 C30 122.5(2)
C21 C22 C23 130.35(18)
C30 C22 C23 107.15(18)
C24 C23 C28 118.8(2)
C24 C23 C22 132.4(2)
C28 C23 C22 108.81(18)
C23 C24 C25 119.0(2)
C26 C25 C24 122.1(3)
C25 C26 C27 119.7(3)
C28 C27 C26 118.4(2)
C27 C28 C23 122.0(2)
C27 C28 C29 128.2(2)
C23 C28 C29 109.8(2)
O3 C29 C28 126.7(2)
O3 C29 C30 127.5(2)
C28 C29 C30 105.73(17)
C31 C30 C22 120.18(18)
C31 C30 C29 131.35(18)
C22 C30 C29 108.47(18)
C30 C31 C32 117.45(17)
C30 C31 C13 133.67(17)
C32 C31 C13 108.44(17)
C16 C32 C31 112.42(16)
C16 C32 C20 123.68(18)
C31 C32 C20 123.79(19)
C40 C35 C36 118.67(19)
C40 C35 C21 121.25(19)
C36 C35 C21 120.1(2)
C35 C36 C37 120.7(2)
C38 C37 C36 120.3(2)
C37 C38 C39 119.8(2)
C38 C39 C40 120.2(3)
C35 C40 C39 120.2(2)

loop_
_geom_bond_atom_site_label_1
_geom_bond_atom_site_label_2
_geom_bond_distance
O1 C1 1.411(3)
O1 C15 1.421(2)
O2 C4 1.210(2)
O3 C29 1.217(2)
C1 C2 1.542(3)
C2 C3 1.529(3)
C2 C14 1.563(3)
C3 C4 1.527(3)
C3 C11 1.532(2)
C3 C33 1.547(3)
C4 C5 1.467(3)
C5 C6 1.381(3)
C5 C10 1.411(3)
C6 C7 1.364(4)
C7 C8 1.393(3)
C8 C9 1.372(3)
C9 C10 1.401(3)
C10 C11 1.477(3)
C11 C12 1.345(3)
C12 C16 1.486(2)
C12 C13 1.551(3)
C13 C31 1.534(3)
C13 C14 1.549(3)
C13 C34 1.553(3)
C14 C15 1.522(3)
C16 C17 1.384(3)
C16 C32 1.409(3)
C17 C18 1.409(3)
C18 C19 1.369(3)
C19 C20 1.410(3)
C20 C32 1.419(2)
C20 C21 1.434(3)
C21 C22 1.373(3)
C21 C35 1.498(3)
C22 C30 1.448(3)
C22 C23 1.488(3)
C23 C24 1.381(3)
C23 C28 1.405(3)
C24 C25 1.383(4)
C25 C26 1.383(4)
C26 C27 1.385(4)
C27 C28 1.383(3)
C28 C29 1.480(3)
C29 C30 1.492(3)
C30 C31 1.366(3)
C31 C32 1.411(3)
C35 C40 1.377(3)
C35 C36 1.379(3)
C36 C37 1.382(3)
C37 C38 1.357(4)
C38 C39 1.374(4)
C39 C40 1.388(3)
